data_1532223
loop_
_publ_author_name
'Seifert-Lorenz, K.'
'Hafner, J.'

_publ_section_title
;
 Crystalline intermetallic compounds in the K-Te system: the Zintl-Klemm
 principle revisited
;
_journal_name_full 'Physical Review, Serie 3. B - Condensed Matter (18,1978-)'
_journal_page_first 094105-1
_journal_page_last 094105-15
_journal_volume 66
_journal_year 2002
_chemical_formula_sum 'K2 Te2'
_space_group_IT_number 189
_symmetry_space_group_name_Hall 'P -6 -2'
_symmetry_space_group_name_H-M 'P -6 2 m'
_cell_angle_alpha 90
_cell_angle_beta 90
_cell_angle_gamma 120
_cell_formula_units_Z 3
_cell_length_a 9.6637
_cell_length_b 9.6637
_cell_length_c 6.4781
_cell_volume 523.920
_citation_journal_id_ASTM PRBMDO
_cod_data_source_file Seifert-Lorenz_PRBMDO_2002_1747.cif
_cod_data_source_block K2Te2
_cod_original_cell_volume 523.9202
_cod_database_code 1532223

loop_
_symmetry_equiv_pos_as_xyz
x,y,z
-x+y,-x,-z
-y,x-y,z
x,y,-z
-x+y,-x,z
-y,x-y,-z
y,x,z
x-y,-y,-z
-x,-x+y,z
y,x,-z
x-y,-y,z
-x,-x+y,-z

loop_
_atom_site_label
_atom_site_type_symbol
_atom_site_fract_x
_atom_site_fract_y
_atom_site_fract_z
_atom_site_occupancy
_atom_site_U_iso_or_equiv
K1 K+1 0.6558 0 0 1 0.0
Te1 Te-1 0 0 0.2187 1 0.0
Te2 Te-1 0.3333 0.6667 0.2802 1 0.0
K2 K+1 0.3218 0 0.5 1 0.0
